data_1517602
loop_
_publ_author_name
'Shi-Yao Yang'
'Hong-Bo Yuan'
'Xiao-Bin Xu'
'Rong-Bin Huang'

_publ_section_title
;
 Influential factors on assembly of first-row transition metal
 coordination polymers
;
_journal_name_full
;
Inorganica Chimica Acta
;
_journal_page_first 53
_journal_page_last 62
_journal_volume 403
_journal_year 2013
_chemical_formula_moiety 'C22 H22 Mn2 N2 O10'
_chemical_formula_sum 'C22 H22 Mn2 N2 O10'
_chemical_formula_weight 584.30
_space_group_IT_number 14
_symmetry_cell_setting monoclinic
_symmetry_space_group_name_Hall '-P 2ybc'
_symmetry_space_group_name_H-M 'P 1 21/c 1'
_atom_sites_solution_hydrogens geom
_atom_sites_solution_primary direct
_atom_sites_solution_secondary difmap
_cell_angle_alpha 90.00
_cell_angle_beta 90.738(1)
_cell_angle_gamma 90.00
_cell_formula_units_Z 4
_cell_length_a 13.5792(6)
_cell_length_b 10.1898(4)
_cell_length_c 17.6223(7)
_cell_measurement_reflns_used 7013
_cell_measurement_temperature 296(2)
_cell_measurement_theta_max 27.9337
_cell_measurement_theta_min 2.3088
_cell_volume 2438.18(17)
_computing_cell_refinement 'SAINT (Bruker, 2002)'
_computing_data_collection 'SMART (Bruker, 2002)'
_computing_data_reduction 'SAINT (Bruker, 2001)'
_computing_molecular_graphics 'ORTEP-II (Johnson, 1976)'
_computing_publication_material 'SHELXL-97 (Sheldrick, 1997)'
_computing_structure_refinement 'SHELXL-97 (Sheldrick, 1997)'
_computing_structure_solution 'SHELXS-97 (Sheldrick, 1997)'
_diffrn_ambient_temperature 296(2)
_diffrn_measured_fraction_theta_full 0.999
_diffrn_measured_fraction_theta_max 0.934
_diffrn_measurement_device_type 'Bruker APEX area-detector diffractometer'
_diffrn_measurement_method '\f and \w scan'
_diffrn_radiation_monochromator graphite
_diffrn_radiation_source 'fine-focus sealed tube'
_diffrn_radiation_type MoK\a
_diffrn_radiation_wavelength 0.71073
_diffrn_reflns_av_R_equivalents 0.0307
_diffrn_reflns_av_sigmaI/netI 0.0331
_diffrn_reflns_limit_h_max 17
_diffrn_reflns_limit_h_min -17
_diffrn_reflns_limit_k_max 13
_diffrn_reflns_limit_k_min -13
_diffrn_reflns_limit_l_max 22
_diffrn_reflns_limit_l_min -23
_diffrn_reflns_number 20635
_diffrn_reflns_theta_full 27.00
_diffrn_reflns_theta_max 28.56
_diffrn_reflns_theta_min 1.50
_diffrn_standards_decay_% 0
_diffrn_standards_interval_count 0
_diffrn_standards_interval_time 0
_diffrn_standards_number 0
_exptl_absorpt_coefficient_mu 1.094
_exptl_absorpt_correction_T_max 0.8799
_exptl_absorpt_correction_T_min 0.6686
_exptl_absorpt_correction_type multi-scan
_exptl_absorpt_process_details 'SADABS (Bruker, 2002)'
_exptl_crystal_colour Colorless
_exptl_crystal_density_diffrn 1.592
_exptl_crystal_density_method 'not measured'
_exptl_crystal_description Rod
_exptl_crystal_F_000 1192
_exptl_crystal_size_max 0.40
_exptl_crystal_size_mid 0.18
_exptl_crystal_size_min 0.12
_refine_diff_density_max 0.522
_refine_diff_density_min -0.389
_refine_diff_density_rms 0.072
_refine_ls_extinction_method none
_refine_ls_goodness_of_fit_ref 1.046
_refine_ls_hydrogen_treatment mixed
_refine_ls_matrix_type full
_refine_ls_number_parameters 361
_refine_ls_number_reflns 5806
_refine_ls_number_restraints 0
_refine_ls_restrained_S_all 1.046
_refine_ls_R_factor_all 0.0503
_refine_ls_R_factor_gt 0.0406
_refine_ls_shift/su_max 0.001
_refine_ls_shift/su_mean 0.000
_refine_ls_structure_factor_coef Fsqd
_refine_ls_weighting_details 'calc w=1/[\s^2^(Fo^2^)+(0.0514P)^2^+1.0990P] where P=(Fo^2^+2Fc^2^)/3'
_refine_ls_weighting_scheme calc
_refine_ls_wR_factor_gt 0.0964
_refine_ls_wR_factor_ref 0.1009
_reflns_number_gt 4865
_reflns_number_total 5806
_reflns_threshold_expression >2sigma(I)
_cod_data_source_file ICA-2013-403-53-62-5.cif
_cod_data_source_block '[Mn(tp)(dmf)]n'
_cod_depositor_comments
;
The following automatic conversions were performed:

'_exptl_absorpt_correction_type' value 'Multi-scan' changed to
'multi-scan' according to the built-in table from CIF Core dictionary
named 'cif_core.dic' version 2.4.1 from 2010-06-29.

Automatic conversion script
Id: cif_fix_values 2281 2013-09-26 08:29:07Z andrius 
;
_cod_original_sg_symbol_H-M 'P 21/c'
_cod_database_code 1517602

loop_
_symmetry_equiv_pos_as_xyz
'x, y, z'
'-x, y+1/2, -z+1/2'
'-x, -y, -z'
'x, -y-1/2, z-1/2'

loop_
_atom_site_label
_atom_site_type_symbol
_atom_site_fract_x
_atom_site_fract_y
_atom_site_fract_z
_atom_site_U_iso_or_equiv
_atom_site_adp_type
_atom_site_occupancy
_atom_site_symmetry_multiplicity
_atom_site_calc_flag
_atom_site_refinement_flags
Mn1 Mn 0.61004(2) 0.42030(3) 0.534281(16) 0.02162(9) Uani 1 1 d .
Mn2 Mn 0.84760(2) 0.57006(3) 0.519685(17) 0.02355(10) Uani 1 1 d .
O1 O 0.69811(11) 0.52466(15) 0.44819(8) 0.0298(3) Uani 1 1 d .
O2 O 0.54550(11) 0.59022(18) 0.44852(9) 0.0375(4) Uani 1 1 d .
O3 O 0.60995(14) 0.93349(18) 0.11665(10) 0.0462(5) Uani 1 1 d .
O4 O 0.74889(13) 0.82744(19) 0.09497(9) 0.0442(4) Uani 1 1 d .
O5 O 0.90979(13) 0.4790(2) 0.42644(10) 0.0475(5) Uani 1 1 d .
O6 O 1.04208(13) 0.3625(2) 0.40518(11) 0.0546(5) Uani 1 1 d .
O7 O 0.81751(16) 0.10825(19) 0.07888(10) 0.0518(5) Uani 1 1 d .
O8 O 0.67966(14) 0.2039(2) 0.11305(10) 0.0516(5) Uani 1 1 d .
O9 O 0.59295(14) 0.25813(17) 0.45626(11) 0.0473(5) Uani 1 1 d .
O10 O 0.85865(15) 0.75917(17) 0.46043(10) 0.0471(5) Uani 1 1 d .
C1 C 0.64060(15) 0.6537(2) 0.34369(11) 0.0237(4) Uani 1 1 d .
C2 C 0.73249(17) 0.6623(2) 0.31187(13) 0.0316(5) Uani 1 1 d .
C3 C 0.74305(17) 0.7245(3) 0.24267(13) 0.0353(5) Uani 1 1 d .
C4 C 0.66309(16) 0.7807(2) 0.20640(11) 0.0265(4) Uani 1 1 d .
C5 C 0.57099(16) 0.7717(2) 0.23870(12) 0.0290(5) Uani 1 1 d .
C6 C 0.55900(16) 0.7067(2) 0.30613(12) 0.0286(5) Uani 1 1 d .
C7 C 0.62742(15) 0.58644(19) 0.41760(11) 0.0235(4) Uani 1 1 d .
C8 C 0.67589(16) 0.8534(2) 0.13318(12) 0.0293(5) Uani 1 1 d .
C9 C 0.90823(15) 0.3383(2) 0.32107(11) 0.0256(4) Uani 1 1 d .
C10 C 0.80760(16) 0.3433(2) 0.31207(13) 0.0324(5) Uani 1 1 d .
C11 C 0.76323(17) 0.2907(2) 0.24785(14) 0.0350(5) Uani 1 1 d .
C12 C 0.81843(17) 0.2324(2) 0.19231(12) 0.0295(5) Uani 1 1 d .
C13 C 0.91934(19) 0.2250(3) 0.20193(14) 0.0401(6) Uani 1 1 d .
C14 C 0.96348(18) 0.2784(3) 0.26571(14) 0.0395(6) Uani 1 1 d .
C15 C 0.95699(15) 0.3982(2) 0.39026(12) 0.0266(4) Uani 1 1 d .
C16 C 0.7687(2) 0.1763(2) 0.12318(13) 0.0361(5) Uani 1 1 d .
C17 C 0.5208(2) 0.1887(2) 0.44434(15) 0.0453(6) Uani 1 1 d .
H17A H 0.4619 0.2130 0.4668 0.054 Uiso 1 1 calc R
C18 C 0.6078(3) 0.0431(4) 0.3627(3) 0.0966(15) Uani 1 1 d .
H18A H 0.6575 0.1095 0.3684 0.145 Uiso 1 1 calc R
H18B H 0.5923 0.0316 0.3098 0.145 Uiso 1 1 calc R
H18C H 0.6317 -0.0381 0.3834 0.145 Uiso 1 1 calc R
C19 C 0.4324(3) 0.0063(3) 0.3889(2) 0.0750(11) Uani 1 1 d .
H19A H 0.3809 0.0374 0.4212 0.113 Uiso 1 1 calc R
H19B H 0.4456 -0.0843 0.3999 0.113 Uiso 1 1 calc R
H19C H 0.4121 0.0151 0.3368 0.113 Uiso 1 1 calc R
C20 C 0.8522(2) 0.8660(3) 0.49164(16) 0.0485(7) Uani 1 1 d .
H20A H 0.8354 0.8670 0.5426 0.058 Uiso 1 1 calc R
C21 C 0.8576(3) 1.1037(3) 0.4987(2) 0.0830(12) Uani 1 1 d .
H21A H 0.8464 1.0870 0.5515 0.124 Uiso 1 1 calc R
H21B H 0.8030 1.1521 0.4777 0.124 Uiso 1 1 calc R
H21C H 0.9169 1.1538 0.4933 0.124 Uiso 1 1 calc R
C22 C 0.8932(4) 0.9847(4) 0.3796(2) 0.0911(14) Uani 1 1 d .
H22A H 0.8901 0.8981 0.3582 0.137 Uiso 1 1 calc R
H22B H 0.9589 1.0185 0.3751 0.137 Uiso 1 1 calc R
H22C H 0.8480 1.0411 0.3529 0.137 Uiso 1 1 calc R
N1 N 0.5205(2) 0.0827(2) 0.40234(15) 0.0555(7) Uani 1 1 d .
N2 N 0.8672(2) 0.9792(2) 0.45844(15) 0.0576(7) Uani 1 1 d .
H10 H 0.7687(18) 0.385(2) 0.3495(14) 0.032(6) Uiso 1 1 d .
H2 H 0.7844(18) 0.628(2) 0.3338(14) 0.033(7) Uiso 1 1 d .
H11 H 0.696(2) 0.291(3) 0.2433(15) 0.045(8) Uiso 1 1 d .
H13 H 0.956(2) 0.190(3) 0.1666(16) 0.050(8) Uiso 1 1 d .
H5 H 0.517(2) 0.814(3) 0.2126(15) 0.043(7) Uiso 1 1 d .
H3 H 0.8010(19) 0.729(2) 0.2203(14) 0.035(7) Uiso 1 1 d .
H6 H 0.4956(19) 0.701(2) 0.3275(14) 0.035(7) Uiso 1 1 d .
H14 H 1.030(2) 0.279(3) 0.2684(15) 0.049(8) Uiso 1 1 d .

loop_
_atom_site_aniso_label
_atom_site_aniso_U_11
_atom_site_aniso_U_22
_atom_site_aniso_U_33
_atom_site_aniso_U_23
_atom_site_aniso_U_13
_atom_site_aniso_U_12
Mn1 0.02178(16) 0.02676(17) 0.01625(15) 0.00284(11) -0.00222(11) -0.00010(11)
Mn2 0.02378(17) 0.02846(18) 0.01837(16) -0.00452(12) -0.00181(12) 0.00016(12)
O1 0.0347(8) 0.0358(8) 0.0190(7) 0.0051(6) 0.0006(6) 0.0069(7)
O2 0.0239(8) 0.0637(11) 0.0248(8) 0.0128(7) 0.0020(6) -0.0058(7)
O3 0.0456(11) 0.0588(12) 0.0342(9) 0.0245(8) 0.0025(8) 0.0055(9)
O4 0.0448(10) 0.0545(11) 0.0337(9) 0.0166(8) 0.0145(8) 0.0011(8)
O5 0.0404(10) 0.0684(13) 0.0334(9) -0.0295(9) -0.0046(8) 0.0051(9)
O6 0.0370(10) 0.0698(13) 0.0562(12) -0.0301(10) -0.0250(9) 0.0116(9)
O7 0.0835(15) 0.0417(10) 0.0300(9) -0.0165(8) -0.0040(9) -0.0056(10)
O8 0.0531(12) 0.0574(12) 0.0435(10) -0.0134(9) -0.0268(9) -0.0075(9)
O9 0.0533(11) 0.0378(10) 0.0503(11) -0.0129(8) -0.0131(9) -0.0005(8)
O10 0.0709(13) 0.0328(10) 0.0376(10) -0.0011(8) 0.0025(9) -0.0042(9)
C1 0.0273(10) 0.0266(10) 0.0172(9) 0.0019(8) 0.0000(8) -0.0005(8)
C2 0.0249(11) 0.0431(13) 0.0267(11) 0.0100(10) -0.0022(9) 0.0015(9)
C3 0.0233(11) 0.0539(15) 0.0289(12) 0.0112(11) 0.0054(9) -0.0028(10)
C4 0.0312(11) 0.0315(11) 0.0169(9) 0.0037(8) 0.0009(8) -0.0041(9)
C5 0.0268(11) 0.0349(12) 0.0252(10) 0.0075(9) -0.0004(8) 0.0035(9)
C6 0.0258(11) 0.0381(12) 0.0220(10) 0.0068(9) 0.0038(8) 0.0012(9)
C7 0.0291(11) 0.0250(10) 0.0165(9) -0.0005(8) -0.0006(8) -0.0070(8)
C8 0.0336(12) 0.0344(12) 0.0199(10) 0.0048(9) -0.0029(9) -0.0105(9)
C9 0.0262(10) 0.0284(11) 0.0220(10) -0.0061(8) -0.0050(8) -0.0008(8)
C10 0.0272(11) 0.0411(13) 0.0289(11) -0.0139(10) -0.0025(9) 0.0027(9)
C11 0.0238(11) 0.0452(14) 0.0357(12) -0.0108(10) -0.0087(9) -0.0013(10)
C12 0.0379(12) 0.0281(11) 0.0225(10) -0.0047(8) -0.0083(9) -0.0023(9)
C13 0.0359(13) 0.0535(15) 0.0308(12) -0.0195(11) 0.0016(10) 0.0027(11)
C14 0.0232(12) 0.0585(16) 0.0367(13) -0.0181(12) -0.0041(10) 0.0024(11)
C15 0.0283(11) 0.0279(11) 0.0235(10) -0.0036(8) -0.0045(8) -0.0061(8)
C16 0.0564(16) 0.0266(11) 0.0250(11) -0.0014(9) -0.0130(10) -0.0100(10)
C17 0.0568(17) 0.0334(13) 0.0453(15) 0.0010(11) -0.0136(12) 0.0037(12)
C18 0.098(3) 0.069(2) 0.124(4) -0.052(3) 0.010(3) -0.005(2)
C19 0.095(3) 0.0481(19) 0.082(3) 0.0002(17) -0.027(2) -0.0255(18)
C20 0.0608(18) 0.0404(15) 0.0443(15) -0.0029(12) 0.0047(13) -0.0061(13)
C21 0.112(3) 0.0388(17) 0.098(3) -0.0140(18) 0.010(3) -0.0018(19)
C22 0.149(4) 0.050(2) 0.075(3) 0.0168(19) 0.039(3) 0.012(2)
N1 0.0722(17) 0.0367(13) 0.0571(15) -0.0063(11) -0.0180(13) -0.0067(11)
N2 0.0771(18) 0.0322(12) 0.0637(16) 0.0006(11) 0.0127(14) 0.0028(12)

loop_
_atom_type_symbol
_atom_type_description
_atom_type_scat_dispersion_real
_atom_type_scat_dispersion_imag
_atom_type_scat_source
C C 0.0033 0.0016 'International Tables Vol C Tables 4.2.6.8 and 6.1.1.4'
H H 0.0000 0.0000 'International Tables Vol C Tables 4.2.6.8 and 6.1.1.4'
N N 0.0061 0.0033 'International Tables Vol C Tables 4.2.6.8 and 6.1.1.4'
O O 0.0106 0.0060 'International Tables Vol C Tables 4.2.6.8 and 6.1.1.4'
Mn Mn 0.3368 0.7283 'International Tables Vol C Tables 4.2.6.8 and 6.1.1.4'

loop_
_geom_angle_atom_site_label_1
_geom_angle_atom_site_label_2
_geom_angle_atom_site_label_3
_geom_angle
_geom_angle_site_symmetry_1
_geom_angle_site_symmetry_3
O3 Mn1 O8 88.55(8) 4_576 4_566
O3 Mn1 O2 85.85(7) 4_576 3_666
O8 Mn1 O2 108.28(7) 4_566 3_666
O3 Mn1 O9 172.31(8) 4_576 .
O8 Mn1 O9 90.20(8) 4_566 .
O2 Mn1 O9 87.35(7) 3_666 .
O3 Mn1 O1 98.00(7) 4_576 .
O8 Mn1 O1 120.05(7) 4_566 .
O2 Mn1 O1 131.55(6) 3_666 .
O9 Mn1 O1 89.19(7) . .
O3 Mn1 O2 85.46(7) 4_576 .
O8 Mn1 O2 171.65(7) 4_566 .
O2 Mn1 O2 77.12(6) 3_666 .
O9 Mn1 O2 96.50(7) . .
O1 Mn1 O2 55.32(5) . .
O5 Mn2 O6 110.53(7) . 3_766
O5 Mn2 O7 95.09(8) . 4_566
O6 Mn2 O7 96.29(8) 3_766 4_566
O5 Mn2 O4 164.02(7) . 4_576
O6 Mn2 O4 84.16(7) 3_766 4_576
O7 Mn2 O4 89.27(8) 4_566 4_576
O5 Mn2 O10 89.13(8) . .
O6 Mn2 O10 87.72(8) 3_766 .
O7 Mn2 O10 172.74(8) 4_566 .
O4 Mn2 O10 85.11(7) 4_576 .
O5 Mn2 O1 81.35(6) . .
O6 Mn2 O1 167.61(6) 3_766 .
O7 Mn2 O1 85.83(7) 4_566 .
O4 Mn2 O1 83.66(6) 4_576 .
O10 Mn2 O1 88.98(6) . .
C7 O1 Mn1 96.75(12) . .
C7 O1 Mn2 139.01(14) . .
Mn1 O1 Mn2 101.06(5) . .
C7 O2 Mn1 161.60(15) . 3_666
C7 O2 Mn1 86.20(13) . .
Mn1 O2 Mn1 102.88(6) 3_666 .
C8 O3 Mn1 128.81(15) . 4_575
C8 O4 Mn2 137.60(16) . 4_575
C15 O5 Mn2 158.69(18) . .
C15 O6 Mn2 133.99(16) . 3_766
C16 O7 Mn2 152.68(18) . 4_565
C16 O8 Mn1 112.67(16) . 4_565
C17 O9 Mn1 129.08(19) . .
C20 O10 Mn2 124.12(18) . .
C2 C1 C6 120.08(19) . .
C2 C1 C7 120.45(19) . .
C6 C1 C7 119.47(18) . .
C1 C2 C3 119.5(2) . .
C1 C2 H2 121.7(17) . .
C3 C2 H2 118.7(17) . .
C4 C3 C2 120.6(2) . .
C4 C3 H3 118.1(16) . .
C2 C3 H3 121.2(16) . .
C3 C4 C5 119.52(19) . .
C3 C4 C8 120.34(19) . .
C5 C4 C8 120.14(19) . .
C6 C5 C4 120.4(2) . .
C6 C5 H5 122.1(16) . .
C4 C5 H5 117.5(16) . .
C5 C6 C1 119.8(2) . .
C5 C6 H6 119.5(15) . .
C1 C6 H6 120.7(15) . .
O2 C7 O1 120.45(18) . .
O2 C7 C1 119.21(19) . .
O1 C7 C1 120.34(18) . .
O4 C8 O3 126.4(2) . .
O4 C8 C4 117.8(2) . .
O3 C8 C4 115.8(2) . .
C10 C9 C14 118.89(19) . .
C10 C9 C15 120.25(19) . .
C14 C9 C15 120.86(19) . .
C9 C10 C11 120.1(2) . .
C9 C10 H10 119.8(15) . .
C11 C10 H10 120.0(15) . .
C12 C11 C10 120.9(2) . .
C12 C11 H11 119.5(17) . .
C10 C11 H11 119.5(17) . .
C11 C12 C13 119.0(2) . .
C11 C12 C16 120.0(2) . .
C13 C12 C16 121.0(2) . .
C14 C13 C12 119.9(2) . .
C14 C13 H13 119.5(18) . .
C12 C13 H13 120.5(18) . .
C13 C14 C9 121.1(2) . .
C13 C14 H14 117.9(18) . .
C9 C14 H14 120.8(18) . .
O5 C15 O6 125.4(2) . .
O5 C15 C9 117.68(19) . .
O6 C15 C9 116.90(19) . .
O7 C16 O8 123.9(2) . .
O7 C16 C12 119.1(2) . .
O8 C16 C12 117.0(2) . .
O9 C17 N1 124.8(3) . .
O9 C17 H17A 117.6 . .
N1 C17 H17A 117.6 . .
N1 C18 H18A 109.5 . .
N1 C18 H18B 109.5 . .
H18A C18 H18B 109.5 . .
N1 C18 H18C 109.5 . .
H18A C18 H18C 109.5 . .
H18B C18 H18C 109.5 . .
N1 C19 H19A 109.5 . .
N1 C19 H19B 109.5 . .
H19A C19 H19B 109.5 . .
N1 C19 H19C 109.5 . .
H19A C19 H19C 109.5 . .
H19B C19 H19C 109.5 . .
O10 C20 N2 124.8(3) . .
O10 C20 H20A 117.6 . .
N2 C20 H20A 117.6 . .
N2 C21 H21A 109.5 . .
N2 C21 H21B 109.5 . .
H21A C21 H21B 109.5 . .
N2 C21 H21C 109.5 . .
H21A C21 H21C 109.5 . .
H21B C21 H21C 109.5 . .
N2 C22 H22A 109.5 . .
N2 C22 H22B 109.5 . .
H22A C22 H22B 109.5 . .
N2 C22 H22C 109.5 . .
H22A C22 H22C 109.5 . .
H22B C22 H22C 109.5 . .
C17 N1 C18 120.6(3) . .
C17 N1 C19 122.2(3) . .
C18 N1 C19 117.0(3) . .
C20 N2 C22 120.4(3) . .
C20 N2 C21 122.1(3) . .
C22 N2 C21 117.4(3) . .

loop_
_geom_bond_atom_site_label_1
_geom_bond_atom_site_label_2
_geom_bond_distance
_geom_bond_site_symmetry_2
Mn1 O3 2.080(2) 4_576
Mn1 O8 2.095(2) 4_566
Mn1 O2 2.140(2) 3_666
Mn1 O9 2.160(2) .
Mn1 O1 2.216(2) .
Mn1 O2 2.453(2) .
Mn2 O5 2.076(2) .
Mn2 O6 2.102(2) 3_766
Mn2 O7 2.137(2) 4_566
Mn2 O4 2.166(2) 4_576
Mn2 O10 2.198(2) .
Mn2 O1 2.420(2) .
O1 C7 1.263(3) .
O2 C7 1.246(3) .
O2 Mn1 2.140(2) 3_666
O3 C8 1.243(3) .
O3 Mn1 2.080(2) 4_575
O4 C8 1.234(3) .
O4 Mn2 2.166(2) 4_575
O5 C15 1.227(3) .
O6 C15 1.236(3) .
O6 Mn2 2.102(2) 3_766
O7 C16 1.242(3) .
O7 Mn2 2.137(2) 4_565
O8 C16 1.253(3) .
O8 Mn1 2.095(2) 4_565
O9 C17 1.224(3) .
O10 C20 1.224(3) .
C1 C2 1.377(3) .
C1 C6 1.393(3) .
C1 C7 1.485(3) .
C2 C3 1.383(3) .
C2 H2 0.87(3) .
C3 C4 1.378(3) .
C3 H3 0.89(3) .
C4 C5 1.384(3) .
C4 C8 1.500(3) .
C5 C6 1.372(3) .
C5 H5 0.96(3) .
C6 H6 0.95(2) .
C9 C10 1.375(3) .
C9 C14 1.381(3) .
C9 C15 1.509(3) .
C10 C11 1.383(3) .
C10 H10 0.95(3) .
C11 C12 1.375(3) .
C11 H11 0.92(3) .
C12 C13 1.381(3) .
C12 C16 1.498(3) .
C13 C14 1.379(3) .
C13 H13 0.88(3) .
C14 H14 0.91(3) .
C17 N1 1.309(3) .
C17 H17A 0.9300 .
C18 N1 1.441(5) .
C18 H18A 0.9600 .
C18 H18B 0.9600 .
C18 H18C 0.9600 .
C19 N1 1.445(4) .
C19 H19A 0.9600 .
C19 H19B 0.9600 .
C19 H19C 0.9600 .
C20 N2 1.311(4) .
C20 H20A 0.9300 .
C21 N2 1.460(4) .
C21 H21A 0.9600 .
C21 H21B 0.9600 .
C21 H21C 0.9600 .
C22 N2 1.439(4) .
C22 H22A 0.9600 .
C22 H22B 0.9600 .
C22 H22C 0.9600 .
